data_7706406
loop_
_publ_author_name
'Gupta, Priyanka'
'Siewert, Jan-Erik'
'Wellnitz, Tim'
'Fischer, Malte'
'Baumann, Wolgang'
'Beweries, Torsten'
'Hering-Junghans, Christian'

_publ_section_title
;
 Reactivity of phospha-Wittig reagents towards NHCs and NHOs.
;
_journal_issue 5
_journal_name_full 'Dalton transactions (Cambridge, England : 2003)'
_journal_page_first 1838
_journal_page_last 1844
_journal_paper_doi 10.1039/d1dt00071c
_journal_volume 50
_journal_year 2021
_chemical_formula_moiety 'C48 H71 N2 P'
_chemical_formula_sum 'C48 H71 N2 P'
_chemical_formula_weight 707.03
_space_group_crystal_system triclinic
_space_group_IT_number 2
_space_group_name_Hall '-P 1'
_space_group_name_H-M_alt 'P -1'
_atom_sites_solution_hydrogens mixed
_audit_creation_method SHELXL-2014/7
_audit_update_record
;
2020-11-27 deposited with the CCDC.	2021-01-13 downloaded from the CCDC.
;
_cell_angle_alpha 77.9987(25)
_cell_angle_beta 74.6150(25)
_cell_angle_gamma 71.7355(25)
_cell_formula_units_Z 2
_cell_length_a 10.4250(10)
_cell_length_b 13.7255(13)
_cell_length_c 16.5992(16)
_cell_measurement_reflns_used 9272
_cell_measurement_temperature 150(2)
_cell_measurement_theta_max 29.45
_cell_measurement_theta_min 2.24
_cell_volume 2154.4(4)
_computing_cell_refinement 'SAINT (Bruker, 2013)'
_computing_data_collection 'APEX2 (Bruker, 2014)'
_computing_data_reduction SAINT
_computing_molecular_graphics 'ORTEP-3v2.01 (Farrugia, 1997)'
_computing_publication_material 'SHELXL-2014/7 (Sheldrick, 2014)'
_computing_structure_refinement 'SHELXL-2014/7 (Sheldrick, 2014)'
_computing_structure_solution 'SHELXT (Sheldrick, 2015)'
_diffrn_ambient_temperature 150(2)
_diffrn_measured_fraction_theta_full 1.000
_diffrn_measured_fraction_theta_max 1.000
_diffrn_measurement_device_type 'Bruker APEX-II CCD'
_diffrn_measurement_method '\f and \w scans'
_diffrn_radiation_type MoK\a
_diffrn_radiation_wavelength 0.71073
_diffrn_reflns_av_R_equivalents 0.0417
_diffrn_reflns_av_unetI/netI 0.0280
_diffrn_reflns_Laue_measured_fraction_full 1.000
_diffrn_reflns_Laue_measured_fraction_max 1.000
_diffrn_reflns_limit_h_max 14
_diffrn_reflns_limit_h_min -14
_diffrn_reflns_limit_k_max 18
_diffrn_reflns_limit_k_min -18
_diffrn_reflns_limit_l_max 22
_diffrn_reflns_limit_l_min -22
_diffrn_reflns_number 87182
_diffrn_reflns_point_group_measured_fraction_full 1.000
_diffrn_reflns_point_group_measured_fraction_max 1.000
_diffrn_reflns_theta_full 25.242
_diffrn_reflns_theta_max 29.000
_diffrn_reflns_theta_min 1.577
_exptl_absorpt_coefficient_mu 0.097
_exptl_absorpt_correction_T_max 0.993
_exptl_absorpt_correction_T_min 0.971
_exptl_absorpt_correction_type multi-scan
_exptl_absorpt_process_details 'SADABS 2014/5'
_exptl_crystal_colour yellow
_exptl_crystal_density_diffrn 1.090
_exptl_crystal_description block
_exptl_crystal_F_000 776
_exptl_crystal_size_max 0.306
_exptl_crystal_size_mid 0.138
_exptl_crystal_size_min 0.072
_refine_diff_density_max 1.038
_refine_diff_density_min -0.568
_refine_diff_density_rms 0.049
_refine_ls_extinction_method none
_refine_ls_goodness_of_fit_ref 1.013
_refine_ls_hydrogen_treatment mixed
_refine_ls_matrix_type full
_refine_ls_number_parameters 518
_refine_ls_number_reflns 11466
_refine_ls_number_restraints 0
_refine_ls_restrained_S_all 1.013
_refine_ls_R_factor_all 0.0730
_refine_ls_R_factor_gt 0.0530
_refine_ls_shift/su_max 0.001
_refine_ls_shift/su_mean 0.000
_refine_ls_structure_factor_coef Fsqd
_refine_ls_weighting_details 'w=1/[\s^2^(Fo^2^)+(0.0679P)^2^+1.1525P] where P=(Fo^2^+2Fc^2^)/3'
_refine_ls_weighting_scheme calc
_refine_ls_wR_factor_gt 0.1334
_refine_ls_wR_factor_ref 0.1482
_reflns_Friedel_coverage 0.000
_reflns_number_gt 8784
_reflns_number_total 11466
_reflns_threshold_expression 'I > 2\s(I)'
_cod_data_source_file d1dt00071c2.cif
_cod_data_source_block ax1921_MesStarPHCHMeIDip_cmp19
_cod_depositor_comments 'Adding full bibliography for 7706402--7706412.cif.'
_cod_database_code 7706406
_shelx_shelxl_version_number 2014/7
_shelx_space_group_comment
;
The symmetry employed for this shelxl refinement is uniquely defined
by the following loop, which should always be used as a source of
symmetry information in preference to the above space-group names.
They are only intended as comments.
;
_shelx_estimated_absorpt_t_min 0.971
_shelx_estimated_absorpt_t_max 0.993

loop_
_space_group_symop_operation_xyz
'x, y, z'
'-x, -y, -z'

loop_
_atom_site_label
_atom_site_type_symbol
_atom_site_fract_x
_atom_site_fract_y
_atom_site_fract_z
_atom_site_U_iso_or_equiv
_atom_site_adp_type
_atom_site_occupancy
_atom_site_site_symmetry_order
_atom_site_calc_flag
_atom_site_refinement_flags_posn
_atom_site_refinement_flags_adp
_atom_site_refinement_flags_occupancy
_atom_site_disorder_assembly
_atom_site_disorder_group
P1 P 0.46280(4) 0.57147(3) 0.16759(2) 0.02603(10) Uani 1 1 d . . . . .
N1 N 0.36148(13) 0.82081(9) 0.20092(7) 0.0235(3) Uani 1 1 d . . . . .
N2 N 0.37656(13) 0.78457(9) 0.33367(7) 0.0224(2) Uani 1 1 d . . . . .
C1 C 0.39716(14) 0.73761(11) 0.26244(8) 0.0203(3) Uani 1 1 d . . . . .
C2 C 0.31565(17) 0.91525(12) 0.23482(9) 0.0271(3) Uani 1 1 d . . . . .
C3 C 0.32580(16) 0.89287(12) 0.31574(9) 0.0250(3) Uani 1 1 d . . . . .
C4 C 0.44368(16) 0.63372(12) 0.25786(9) 0.0255(3) Uani 1 1 d . . . . .
H4 H 0.4685 0.5898 0.3069 0.031 Uiso 1 1 calc R U . . .
C5 C 0.2675(2) 1.01673(13) 0.18349(11) 0.0390(4) Uani 1 1 d . . . . .
H5A H 0.2534 1.0729 0.2158 0.059 Uiso 1 1 calc R U . . .
H5B H 0.1802 1.0208 0.1695 0.059 Uiso 1 1 calc R U . . .
H5C H 0.3373 1.0234 0.1314 0.059 Uiso 1 1 calc R U . . .
C6 C 0.29812(19) 0.96286(13) 0.37984(10) 0.0321(3) Uani 1 1 d . . . . .
H6A H 0.2616 1.0347 0.3556 0.048 Uiso 1 1 calc R U . . .
H6B H 0.3843 0.9557 0.3966 0.048 Uiso 1 1 calc R U . . .
H6C H 0.2303 0.9441 0.4294 0.048 Uiso 1 1 calc R U . . .
C7 C 0.37204(15) 0.81358(11) 0.11425(8) 0.0221(3) Uani 1 1 d . . . . .
C8 C 0.25234(17) 0.81856(12) 0.08822(10) 0.0282(3) Uani 1 1 d . . . . .
C9 C 0.2663(2) 0.80785(14) 0.00427(11) 0.0367(4) Uani 1 1 d . . . . .
H9 H 0.1870 0.8106 -0.0150 0.044 Uiso 1 1 calc R U . . .
C10 C 0.3930(2) 0.79335(14) -0.05104(10) 0.0378(4) Uani 1 1 d . . . . .
H10 H 0.4011 0.7838 -0.1074 0.045 Uiso 1 1 calc R U . . .
C11 C 0.50823(19) 0.79263(13) -0.02484(10) 0.0322(3) Uani 1 1 d . . . . .
H11 H 0.5944 0.7848 -0.0642 0.039 Uiso 1 1 calc R U . . .
C12 C 0.50108(16) 0.80309(11) 0.05819(9) 0.0243(3) Uani 1 1 d . . . . .
C13 C 0.11173(18) 0.83356(16) 0.14746(12) 0.0402(4) Uani 1 1 d . . . . .
H13 H 0.1193 0.8496 0.2018 0.048 Uiso 1 1 calc R U . . .
C14 C 0.0642(2) 0.73474(19) 0.16593(17) 0.0590(6) Uani 1 1 d . . . . .
H14A H 0.0562 0.7178 0.1133 0.089 Uiso 1 1 calc R U . . .
H14B H -0.0259 0.7457 0.2054 0.089 Uiso 1 1 calc R U . . .
H14C H 0.1320 0.6775 0.1909 0.089 Uiso 1 1 calc R U . . .
C15 C 0.0028(2) 0.92402(19) 0.11150(17) 0.0604(6) Uani 1 1 d . . . . .
H15A H 0.0340 0.9870 0.0986 0.091 Uiso 1 1 calc R U . . .
H15B H -0.0851 0.9349 0.1531 0.091 Uiso 1 1 calc R U . . .
H15C H -0.0100 0.9079 0.0598 0.091 Uiso 1 1 calc R U . . .
C16 C 0.62856(17) 0.80167(13) 0.08669(10) 0.0306(3) Uani 1 1 d . . . . .
H16 H 0.6276 0.7588 0.1434 0.037 Uiso 1 1 calc R U . . .
C17 C 0.6276(2) 0.91069(17) 0.09558(16) 0.0505(5) Uani 1 1 d . . . . .
H17A H 0.6210 0.9557 0.0418 0.076 Uiso 1 1 calc R U . . .
H17B H 0.7133 0.9077 0.1112 0.076 Uiso 1 1 calc R U . . .
H17C H 0.5481 0.9385 0.1395 0.076 Uiso 1 1 calc R U . . .
C18 C 0.76355(19) 0.75402(15) 0.02697(13) 0.0406(4) Uani 1 1 d . . . . .
H18A H 0.7614 0.6871 0.0161 0.061 Uiso 1 1 calc R U . . .
H18B H 0.8418 0.7439 0.0529 0.061 Uiso 1 1 calc R U . . .
H18C H 0.7738 0.8006 -0.0263 0.061 Uiso 1 1 calc R U . . .
C19 C 0.38258(15) 0.72901(11) 0.41641(8) 0.0223(3) Uani 1 1 d . . . . .
C20 C 0.25882(17) 0.72111(14) 0.47362(9) 0.0307(3) Uani 1 1 d . . . . .
C21 C 0.26820(19) 0.66867(15) 0.55439(10) 0.0354(4) Uani 1 1 d . . . . .
H21 H 0.1859 0.6632 0.5946 0.042 Uiso 1 1 calc R U . . .
C22 C 0.39417(19) 0.62461(13) 0.57711(9) 0.0321(3) Uani 1 1 d . . . . .
H22 H 0.3982 0.5884 0.6322 0.039 Uiso 1 1 calc R U . . .
C23 C 0.51403(18) 0.63329(13) 0.51978(10) 0.0305(3) Uani 1 1 d . . . . .
H23 H 0.6005 0.6023 0.5357 0.037 Uiso 1 1 calc R U . . .
C24 C 0.51092(16) 0.68666(12) 0.43892(9) 0.0260(3) Uani 1 1 d . . . . .
C25A C 0.1204(8) 0.7710(7) 0.4492(5) 0.0353(13) Uani 0.70(3) 1 d . . P A 1
H25A H 0.1344 0.8128 0.3921 0.042 Uiso 0.70(3) 1 calc R U P A 1
C26A C 0.0648(15) 0.6807(14) 0.4451(11) 0.086(4) Uani 0.70(3) 1 d . . P A 1
H26A H 0.0508 0.6398 0.5010 0.129 Uiso 0.70(3) 1 calc R U P A 1
H26B H 0.1317 0.6365 0.4047 0.129 Uiso 0.70(3) 1 calc R U P A 1
H26C H -0.0234 0.7084 0.4270 0.129 Uiso 0.70(3) 1 calc R U P A 1
C27A C 0.0108(11) 0.8397(8) 0.5122(4) 0.0430(13) Uani 0.70(3) 1 d . . P A 1
H27A H -0.0088 0.7974 0.5670 0.064 Uiso 0.70(3) 1 calc R U P A 1
H27B H -0.0743 0.8699 0.4909 0.064 Uiso 0.70(3) 1 calc R U P A 1
H27C H 0.0460 0.8952 0.5189 0.064 Uiso 0.70(3) 1 calc R U P A 1
C25B C 0.1158(19) 0.739(2) 0.4498(12) 0.043(5) Uani 0.30(3) 1 d . . P A 2
H25B H 0.1303 0.7639 0.3878 0.051 Uiso 0.30(3) 1 calc R U P A 2
C26B C 0.059(3) 0.652(3) 0.4633(16) 0.058(5) Uani 0.30(3) 1 d . . P A 2
H26D H 0.1281 0.5949 0.4360 0.087 Uiso 0.30(3) 1 calc R U P A 2
H26E H -0.0234 0.6728 0.4390 0.087 Uiso 0.30(3) 1 calc R U P A 2
H26F H 0.0331 0.6295 0.5239 0.087 Uiso 0.30(3) 1 calc R U P A 2
C27B C 0.024(3) 0.828(2) 0.490(3) 0.072(7) Uani 0.30(3) 1 d . . P A 2
H27D H 0.0174 0.8113 0.5514 0.109 Uiso 0.30(3) 1 calc R U P A 2
H27E H -0.0679 0.8432 0.4783 0.109 Uiso 0.30(3) 1 calc R U P A 2
H27F H 0.0608 0.8877 0.4687 0.109 Uiso 0.30(3) 1 calc R U P A 2
C28 C 0.64336(18) 0.70238(17) 0.37957(11) 0.0418(4) Uani 1 1 d . . . . .
H28 H 0.6261 0.7281 0.3214 0.050 Uiso 1 1 calc R U . . .
C29 C 0.6870(3) 0.78477(18) 0.4097(2) 0.0757(9) Uani 1 1 d . . . . .
H29A H 0.6110 0.8486 0.4129 0.114 Uiso 1 1 calc R U . . .
H29B H 0.7689 0.7992 0.3696 0.114 Uiso 1 1 calc R U . . .
H29C H 0.7085 0.7585 0.4655 0.114 Uiso 1 1 calc R U . . .
C30 C 0.7633(2) 0.60502(17) 0.37715(16) 0.0544(6) Uani 1 1 d . . . . .
H30A H 0.7883 0.5845 0.4323 0.082 Uiso 1 1 calc R U . . .
H30B H 0.8429 0.6185 0.3340 0.082 Uiso 1 1 calc R U . . .
H30C H 0.7362 0.5492 0.3635 0.082 Uiso 1 1 calc R U . . .
C31 C 0.53068(15) 0.43024(11) 0.20458(8) 0.0225(3) Uani 1 1 d . . . . .
C32 C 0.43755(16) 0.36805(12) 0.24670(9) 0.0257(3) Uani 1 1 d . . . . .
C33 C 0.49222(18) 0.26665(12) 0.28156(9) 0.0292(3) Uani 1 1 d . . . . .
H33 H 0.4298 0.2270 0.3112 0.035 Uiso 1 1 calc R U . . .
C34 C 0.63262(18) 0.22026(12) 0.27542(9) 0.0286(3) Uani 1 1 d . . . . .
C35 C 0.72111(17) 0.27758(12) 0.22811(9) 0.0272(3) Uani 1 1 d . . . . .
H35 H 0.8179 0.2459 0.2204 0.033 Uiso 1 1 calc R U . . .
C36 C 0.67587(16) 0.38011(12) 0.19083(9) 0.0240(3) Uani 1 1 d . . . . .
C37 C 0.27891(17) 0.40298(14) 0.25363(11) 0.0324(3) Uani 1 1 d . . . . .
C38 C 0.2097(2) 0.31553(18) 0.29627(15) 0.0509(5) Uani 1 1 d . . . . .
H38A H 0.2265 0.2921 0.3534 0.076 Uiso 1 1 calc R U . . .
H38B H 0.2486 0.2575 0.2633 0.076 Uiso 1 1 calc R U . . .
H38C H 0.1098 0.3415 0.2992 0.076 Uiso 1 1 calc R U . . .
C39 C 0.2457(2) 0.43384(17) 0.16517(12) 0.0421(4) Uani 1 1 d . . . . .
H39A H 0.1453 0.4605 0.1705 0.063 Uiso 1 1 calc R U . . .
H39B H 0.2804 0.3731 0.1353 0.063 Uiso 1 1 calc R U . . .
H39C H 0.2902 0.4876 0.1334 0.063 Uiso 1 1 calc R U . . .
C40 C 0.20796(18) 0.48987(15) 0.30869(11) 0.0373(4) Uani 1 1 d . . . . .
H40A H 0.2468 0.5488 0.2850 0.056 Uiso 1 1 calc R U . . .
H40B H 0.2232 0.4646 0.3660 0.056 Uiso 1 1 calc R U . . .
H40C H 0.1085 0.5119 0.3103 0.056 Uiso 1 1 calc R U . . .
C41 C 0.6834(2) 0.10765(13) 0.31447(11) 0.0380(4) Uani 1 1 d . . . . .
C42 C 0.6087(3) 0.09308(15) 0.40725(12) 0.0523(6) Uani 1 1 d . . . . .
H42A H 0.6427 0.0211 0.4321 0.078 Uiso 1 1 calc R U . . .
H42B H 0.5090 0.1094 0.4109 0.078 Uiso 1 1 calc R U . . .
H42C H 0.6266 0.1394 0.4381 0.078 Uiso 1 1 calc R U . . .
C43 C 0.6486(2) 0.03869(14) 0.26540(12) 0.0449(5) Uani 1 1 d . . . . .
H43A H 0.6926 0.0502 0.2056 0.067 Uiso 1 1 calc R U . . .
H43B H 0.5481 0.0563 0.2717 0.067 Uiso 1 1 calc R U . . .
H43C H 0.6830 -0.0342 0.2878 0.067 Uiso 1 1 calc R U . . .
C44 C 0.8376(3) 0.07418(17) 0.31020(16) 0.0581(6) Uani 1 1 d . . . . .
H44A H 0.8872 0.0804 0.2511 0.087 Uiso 1 1 calc R U . . .
H44B H 0.8649 0.0020 0.3363 0.087 Uiso 1 1 calc R U . . .
H44C H 0.8606 0.1185 0.3404 0.087 Uiso 1 1 calc R U . . .
C45 C 0.79149(17) 0.42840(13) 0.13421(10) 0.0299(3) Uani 1 1 d . . . . .
C46 C 0.93607(19) 0.35076(16) 0.12641(14) 0.0457(5) Uani 1 1 d . . . . .
H46A H 1.0051 0.3844 0.0898 0.069 Uiso 1 1 calc R U . . .
H46B H 0.9374 0.2911 0.1021 0.069 Uiso 1 1 calc R U . . .
H46C H 0.9578 0.3273 0.1824 0.069 Uiso 1 1 calc R U . . .
C47 C 0.80247(19) 0.51827(14) 0.17173(12) 0.0358(4) Uani 1 1 d . . . . .
H47A H 0.8302 0.4918 0.2259 0.054 Uiso 1 1 calc R U . . .
H47B H 0.7125 0.5702 0.1804 0.054 Uiso 1 1 calc R U . . .
H47C H 0.8717 0.5500 0.1328 0.054 Uiso 1 1 calc R U . . .
C48 C 0.7700(2) 0.45905(15) 0.04289(10) 0.0370(4) Uani 1 1 d . . . . .
H48A H 0.6816 0.5120 0.0420 0.056 Uiso 1 1 calc R U . . .
H48B H 0.7692 0.3979 0.0214 0.056 Uiso 1 1 calc R U . . .
H48C H 0.8455 0.4867 0.0073 0.056 Uiso 1 1 calc R U . . .
H1A H 0.571(3) 0.586(2) 0.1146(17) 0.010(8) Uiso 0.53(4) 1 d . . P B 1
H1B H 0.341(4) 0.583(3) 0.159(2) 0.021(11) Uiso 0.47(4) 1 d . . P B 2

loop_
_atom_site_aniso_label
_atom_site_aniso_U_11
_atom_site_aniso_U_22
_atom_site_aniso_U_33
_atom_site_aniso_U_23
_atom_site_aniso_U_13
_atom_site_aniso_U_12
P1 0.0340(2) 0.02345(19) 0.02002(18) -0.00379(14) -0.00834(15) -0.00441(15)
N1 0.0293(6) 0.0221(6) 0.0166(5) -0.0037(4) -0.0067(5) -0.0016(5)
N2 0.0256(6) 0.0249(6) 0.0154(5) -0.0048(4) -0.0049(4) -0.0034(5)
C1 0.0186(6) 0.0269(7) 0.0148(6) -0.0030(5) -0.0041(5) -0.0049(5)
C2 0.0329(8) 0.0223(7) 0.0230(7) -0.0063(5) -0.0072(6) -0.0004(6)
C3 0.0267(7) 0.0251(7) 0.0216(7) -0.0066(5) -0.0046(5) -0.0032(6)
C4 0.0328(8) 0.0245(7) 0.0178(6) -0.0021(5) -0.0084(6) -0.0041(6)
C5 0.0566(12) 0.0255(8) 0.0291(8) -0.0040(6) -0.0144(8) 0.0015(7)
C6 0.0407(9) 0.0315(8) 0.0239(7) -0.0102(6) -0.0051(6) -0.0069(7)
C7 0.0289(7) 0.0205(6) 0.0156(6) -0.0024(5) -0.0070(5) -0.0033(5)
C8 0.0297(8) 0.0292(8) 0.0255(7) -0.0031(6) -0.0108(6) -0.0042(6)
C9 0.0457(10) 0.0392(9) 0.0312(8) -0.0054(7) -0.0200(7) -0.0099(8)
C10 0.0594(12) 0.0392(9) 0.0191(7) -0.0055(6) -0.0120(7) -0.0154(8)
C11 0.0438(10) 0.0320(8) 0.0196(7) -0.0055(6) -0.0001(6) -0.0129(7)
C12 0.0303(8) 0.0207(7) 0.0209(6) -0.0026(5) -0.0042(6) -0.0067(6)
C13 0.0278(9) 0.0519(11) 0.0397(9) -0.0089(8) -0.0102(7) -0.0053(8)
C14 0.0347(11) 0.0617(14) 0.0710(15) 0.0081(12) -0.0067(10) -0.0147(10)
C15 0.0397(12) 0.0585(14) 0.0760(16) -0.0134(12) -0.0214(11) 0.0065(10)
C16 0.0275(8) 0.0335(8) 0.0312(8) -0.0067(6) -0.0049(6) -0.0086(6)
C17 0.0428(11) 0.0494(12) 0.0704(14) -0.0266(10) -0.0111(10) -0.0168(9)
C18 0.0312(9) 0.0393(10) 0.0465(10) -0.0068(8) 0.0004(8) -0.0096(7)
C19 0.0263(7) 0.0267(7) 0.0152(6) -0.0043(5) -0.0049(5) -0.0078(6)
C20 0.0273(8) 0.0445(9) 0.0203(7) -0.0057(6) -0.0030(6) -0.0107(7)
C21 0.0388(9) 0.0460(10) 0.0200(7) -0.0035(7) 0.0013(6) -0.0166(8)
C22 0.0480(10) 0.0306(8) 0.0176(7) -0.0015(6) -0.0071(6) -0.0118(7)
C23 0.0346(9) 0.0334(8) 0.0244(7) -0.0017(6) -0.0133(6) -0.0062(7)
C24 0.0268(8) 0.0314(8) 0.0212(7) -0.0027(6) -0.0063(6) -0.0094(6)
C25A 0.024(2) 0.056(3) 0.0287(18) -0.012(2) 0.0015(15) -0.018(2)
C26A 0.039(4) 0.109(8) 0.131(10) -0.085(7) -0.012(5) -0.013(4)
C27A 0.030(2) 0.048(3) 0.043(2) -0.0168(16) 0.0025(16) -0.0010(17)
C25B 0.026(4) 0.074(11) 0.034(5) 0.020(6) -0.016(3) -0.032(7)
C26B 0.024(5) 0.105(16) 0.064(7) -0.052(8) 0.000(4) -0.024(8)
C27B 0.033(9) 0.044(7) 0.14(2) 0.001(12) -0.035(12) -0.004(6)
C28 0.0251(8) 0.0650(13) 0.0311(8) 0.0088(8) -0.0085(7) -0.0142(8)
C29 0.0414(13) 0.0343(11) 0.138(3) -0.0068(14) 0.0056(14) -0.0157(9)
C30 0.0378(11) 0.0500(12) 0.0752(15) -0.0302(11) 0.0103(10) -0.0166(9)
C31 0.0270(7) 0.0239(7) 0.0171(6) -0.0039(5) -0.0058(5) -0.0058(6)
C32 0.0286(8) 0.0290(7) 0.0202(6) -0.0064(5) -0.0025(6) -0.0089(6)
C33 0.0376(9) 0.0286(8) 0.0224(7) -0.0039(6) -0.0023(6) -0.0136(7)
C34 0.0425(9) 0.0241(7) 0.0190(6) -0.0038(5) -0.0085(6) -0.0068(6)
C35 0.0300(8) 0.0271(7) 0.0230(7) -0.0068(6) -0.0073(6) -0.0023(6)
C36 0.0277(7) 0.0271(7) 0.0183(6) -0.0060(5) -0.0042(5) -0.0078(6)
C37 0.0274(8) 0.0382(9) 0.0328(8) -0.0064(7) -0.0038(6) -0.0119(7)
C38 0.0376(11) 0.0543(12) 0.0639(13) -0.0041(10) -0.0046(9) -0.0246(9)
C39 0.0362(10) 0.0572(12) 0.0409(10) -0.0140(9) -0.0142(8) -0.0144(9)
C40 0.0281(8) 0.0476(10) 0.0322(8) -0.0100(7) -0.0006(7) -0.0068(7)
C41 0.0592(12) 0.0237(8) 0.0299(8) -0.0014(6) -0.0146(8) -0.0068(8)
C42 0.0970(18) 0.0320(9) 0.0279(9) 0.0033(7) -0.0181(10) -0.0186(10)
C43 0.0699(14) 0.0263(8) 0.0386(10) -0.0061(7) -0.0164(9) -0.0083(9)
C44 0.0708(16) 0.0355(10) 0.0674(14) 0.0043(10) -0.0387(13) -0.0012(10)
C45 0.0278(8) 0.0307(8) 0.0307(8) -0.0073(6) -0.0015(6) -0.0091(6)
C46 0.0262(9) 0.0431(11) 0.0622(13) -0.0129(9) 0.0010(8) -0.0067(8)
C47 0.0344(9) 0.0363(9) 0.0413(9) -0.0089(7) -0.0089(7) -0.0130(7)
C48 0.0444(10) 0.0407(9) 0.0256(8) -0.0084(7) 0.0043(7) -0.0185(8)

loop_
_atom_type_symbol
_atom_type_description
_atom_type_scat_dispersion_real
_atom_type_scat_dispersion_imag
_atom_type_scat_source
C C 0.0033 0.0016 'International Tables Vol C Tables 4.2.6.8 and 6.1.1.4'
H H 0.0000 0.0000 'International Tables Vol C Tables 4.2.6.8 and 6.1.1.4'
N N 0.0061 0.0033 'International Tables Vol C Tables 4.2.6.8 and 6.1.1.4'
P P 0.1023 0.0942 'International Tables Vol C Tables 4.2.6.8 and 6.1.1.4'

loop_
_geom_angle_atom_site_label_1
_geom_angle_atom_site_label_2
_geom_angle_atom_site_label_3
_geom_angle
_geom_angle_site_symmetry_1
_geom_angle_site_symmetry_3
_geom_angle_publ_flag
C4 P1 C31 103.86(6) . . ?
C4 P1 H1A 107.1(12) . . ?
C31 P1 H1A 99.1(12) . . ?
C4 P1 H1B 106.4(16) . . ?
C31 P1 H1B 105.5(16) . . ?
C1 N1 C2 110.65(11) . . ?
C1 N1 C7 125.43(12) . . ?
C2 N1 C7 123.91(12) . . ?
C1 N2 C3 110.49(11) . . ?
C1 N2 C19 124.03(12) . . ?
C3 N2 C19 124.60(11) . . ?
C4 C1 N1 130.34(12) . . ?
C4 C1 N2 126.03(12) . . ?
N1 C1 N2 103.62(12) . . ?
C3 C2 N1 107.46(13) . . ?
C3 C2 C5 130.37(14) . . ?
N1 C2 C5 122.18(13) . . ?
C2 C3 N2 107.74(12) . . ?
C2 C3 C6 130.23(14) . . ?
N2 C3 C6 121.97(13) . . ?
C1 C4 P1 126.47(11) . . ?
C1 C4 H4 116.8 . . ?
P1 C4 H4 116.8 . . ?
C2 C5 H5A 109.5 . . ?
C2 C5 H5B 109.5 . . ?
H5A C5 H5B 109.5 . . ?
C2 C5 H5C 109.5 . . ?
H5A C5 H5C 109.5 . . ?
H5B C5 H5C 109.5 . . ?
C3 C6 H6A 109.5 . . ?
C3 C6 H6B 109.5 . . ?
H6A C6 H6B 109.5 . . ?
C3 C6 H6C 109.5 . . ?
H6A C6 H6C 109.5 . . ?
H6B C6 H6C 109.5 . . ?
C12 C7 C8 122.18(13) . . ?
C12 C7 N1 119.00(13) . . ?
C8 C7 N1 118.82(13) . . ?
C9 C8 C7 117.66(15) . . ?
C9 C8 C13 119.71(15) . . ?
C7 C8 C13 122.63(14) . . ?
C10 C9 C8 121.09(16) . . ?
C10 C9 H9 119.5 . . ?
C8 C9 H9 119.5 . . ?
C9 C10 C11 120.19(15) . . ?
C9 C10 H10 119.9 . . ?
C11 C10 H10 119.9 . . ?
C10 C11 C12 121.46(16) . . ?
C10 C11 H11 119.3 . . ?
C12 C11 H11 119.3 . . ?
C11 C12 C7 117.33(14) . . ?
C11 C12 C16 121.15(14) . . ?
C7 C12 C16 121.52(13) . . ?
C8 C13 C14 110.90(17) . . ?
C8 C13 C15 111.57(17) . . ?
C14 C13 C15 109.42(18) . . ?
C8 C13 H13 108.3 . . ?
C14 C13 H13 108.3 . . ?
C15 C13 H13 108.3 . . ?
C13 C14 H14A 109.5 . . ?
C13 C14 H14B 109.5 . . ?
H14A C14 H14B 109.5 . . ?
C13 C14 H14C 109.5 . . ?
H14A C14 H14C 109.5 . . ?
H14B C14 H14C 109.5 . . ?
C13 C15 H15A 109.5 . . ?
C13 C15 H15B 109.5 . . ?
H15A C15 H15B 109.5 . . ?
C13 C15 H15C 109.5 . . ?
H15A C15 H15C 109.5 . . ?
H15B C15 H15C 109.5 . . ?
C12 C16 C17 111.42(14) . . ?
C12 C16 C18 112.79(14) . . ?
C17 C16 C18 108.60(15) . . ?
C12 C16 H16 108.0 . . ?
C17 C16 H16 108.0 . . ?
C18 C16 H16 108.0 . . ?
C16 C17 H17A 109.5 . . ?
C16 C17 H17B 109.5 . . ?
H17A C17 H17B 109.5 . . ?
C16 C17 H17C 109.5 . . ?
H17A C17 H17C 109.5 . . ?
H17B C17 H17C 109.5 . . ?
C16 C18 H18A 109.5 . . ?
C16 C18 H18B 109.5 . . ?
H18A C18 H18B 109.5 . . ?
C16 C18 H18C 109.5 . . ?
H18A C18 H18C 109.5 . . ?
H18B C18 H18C 109.5 . . ?
C24 C19 C20 121.73(13) . . ?
C24 C19 N2 119.21(13) . . ?
C20 C19 N2 119.03(13) . . ?
C21 C20 C19 117.52(15) . . ?
C21 C20 C25A 121.5(4) . . ?
C19 C20 C25A 121.0(4) . . ?
C21 C20 C25B 114.9(6) . . ?
C19 C20 C25B 125.6(6) . . ?
C22 C21 C20 121.50(15) . . ?
C22 C21 H21 119.2 . . ?
C20 C21 H21 119.2 . . ?
C23 C22 C21 119.83(14) . . ?
C23 C22 H22 120.1 . . ?
C21 C22 H22 120.1 . . ?
C22 C23 C24 121.25(15) . . ?
C22 C23 H23 119.4 . . ?
C24 C23 H23 119.4 . . ?
C23 C24 C19 118.14(14) . . ?
C23 C24 C28 120.03(14) . . ?
C19 C24 C28 121.75(13) . . ?
C20 C25A C26A 105.7(8) . . ?
C20 C25A C27A 115.0(6) . . ?
C26A C25A C27A 107.7(8) . . ?
C20 C25A H25A 109.4 . . ?
C26A C25A H25A 109.4 . . ?
C27A C25A H25A 109.4 . . ?
C25A C26A H26A 109.5 . . ?
C25A C26A H26B 109.5 . . ?
H26A C26A H26B 109.5 . . ?
C25A C26A H26C 109.5 . . ?
H26A C26A H26C 109.5 . . ?
H26B C26A H26C 109.5 . . ?
C25A C27A H27A 109.5 . . ?
C25A C27A H27B 109.5 . . ?
H27A C27A H27B 109.5 . . ?
C25A C27A H27C 109.5 . . ?
H27A C27A H27C 109.5 . . ?
H27B C27A H27C 109.5 . . ?
C27B C25B C26B 114(2) . . ?
C27B C25B C20 105.0(15) . . ?
C26B C25B C20 118.6(19) . . ?
C27B C25B H25B 105.9 . . ?
C26B C25B H25B 105.9 . . ?
C20 C25B H25B 105.9 . . ?
C25B C26B H26D 109.5 . . ?
C25B C26B H26E 109.5 . . ?
H26D C26B H26E 109.5 . . ?
C25B C26B H26F 109.5 . . ?
H26D C26B H26F 109.5 . . ?
H26E C26B H26F 109.5 . . ?
C25B C27B H27D 109.5 . . ?
C25B C27B H27E 109.5 . . ?
H27D C27B H27E 109.5 . . ?
C25B C27B H27F 109.5 . . ?
H27D C27B H27F 109.5 . . ?
H27E C27B H27F 109.5 . . ?
C30 C28 C24 113.43(16) . . ?
C30 C28 C29 107.22(17) . . ?
C24 C28 C29 108.67(17) . . ?
C30 C28 H28 109.1 . . ?
C24 C28 H28 109.1 . . ?
C29 C28 H28 109.1 . . ?
C28 C29 H29A 109.5 . . ?
C28 C29 H29B 109.5 . . ?
H29A C29 H29B 109.5 . . ?
C28 C29 H29C 109.5 . . ?
H29A C29 H29C 109.5 . . ?
H29B C29 H29C 109.5 . . ?
C28 C30 H30A 109.5 . . ?
C28 C30 H30B 109.5 . . ?
H30A C30 H30B 109.5 . . ?
C28 C30 H30C 109.5 . . ?
H30A C30 H30C 109.5 . . ?
H30B C30 H30C 109.5 . . ?
C36 C31 C32 117.72(13) . . ?
C36 C31 P1 121.50(11) . . ?
C32 C31 P1 120.77(11) . . ?
C33 C32 C31 118.68(14) . . ?
C33 C32 C37 116.06(14) . . ?
C31 C32 C37 125.21(14) . . ?
C34 C33 C32 123.71(15) . . ?
C34 C33 H33 118.1 . . ?
C32 C33 H33 118.1 . . ?
C35 C34 C33 116.87(14) . . ?
C35 C34 C41 122.90(16) . . ?
C33 C34 C41 120.07(15) . . ?
C34 C35 C36 123.45(15) . . ?
C34 C35 H35 118.3 . . ?
C36 C35 H35 118.3 . . ?
C35 C36 C31 118.94(14) . . ?
C35 C36 C45 115.55(14) . . ?
C31 C36 C45 125.47(13) . . ?
C40 C37 C39 112.09(15) . . ?
C40 C37 C38 104.92(15) . . ?
C39 C37 C38 105.07(15) . . ?
C40 C37 C32 111.41(13) . . ?
C39 C37 C32 110.40(13) . . ?
C38 C37 C32 112.69(15) . . ?
C37 C38 H38A 109.5 . . ?
C37 C38 H38B 109.5 . . ?
H38A C38 H38B 109.5 . . ?
C37 C38 H38C 109.5 . . ?
H38A C38 H38C 109.5 . . ?
H38B C38 H38C 109.5 . . ?
C37 C39 H39A 109.5 . . ?
C37 C39 H39B 109.5 . . ?
H39A C39 H39B 109.5 . . ?
C37 C39 H39C 109.5 . . ?
H39A C39 H39C 109.5 . . ?
H39B C39 H39C 109.5 . . ?
C37 C40 H40A 109.5 . . ?
C37 C40 H40B 109.5 . . ?
H40A C40 H40B 109.5 . . ?
C37 C40 H40C 109.5 . . ?
H40A C40 H40C 109.5 . . ?
H40B C40 H40C 109.5 . . ?
C44 C41 C34 112.55(16) . . ?
C44 C41 C42 108.37(17) . . ?
C34 C41 C42 109.92(15) . . ?
C44 C41 C43 109.10(17) . . ?
C34 C41 C43 107.70(14) . . ?
C42 C41 C43 109.16(17) . . ?
C41 C42 H42A 109.5 . . ?
C41 C42 H42B 109.5 . . ?
H42A C42 H42B 109.5 . . ?
C41 C42 H42C 109.5 . . ?
H42A C42 H42C 109.5 . . ?
H42B C42 H42C 109.5 . . ?
C41 C43 H43A 109.5 . . ?
C41 C43 H43B 109.5 . . ?
H43A C43 H43B 109.5 . . ?
C41 C43 H43C 109.5 . . ?
H43A C43 H43C 109.5 . . ?
H43B C43 H43C 109.5 . . ?
C41 C44 H44A 109.5 . . ?
C41 C44 H44B 109.5 . . ?
H44A C44 H44B 109.5 . . ?
C41 C44 H44C 109.5 . . ?
H44A C44 H44C 109.5 . . ?
H44B C44 H44C 109.5 . . ?
C47 C45 C46 104.77(14) . . ?
C47 C45 C48 113.31(14) . . ?
C46 C45 C48 104.38(15) . . ?
C47 C45 C36 111.46(13) . . ?
C46 C45 C36 112.49(14) . . ?
C48 C45 C36 110.14(13) . . ?
C45 C46 H46A 109.5 . . ?
C45 C46 H46B 109.5 . . ?
H46A C46 H46B 109.5 . . ?
C45 C46 H46C 109.5 . . ?
H46A C46 H46C 109.5 . . ?
H46B C46 H46C 109.5 . . ?
C45 C47 H47A 109.5 . . ?
C45 C47 H47B 109.5 . . ?
H47A C47 H47B 109.5 . . ?
C45 C47 H47C 109.5 . . ?
H47A C47 H47C 109.5 . . ?
H47B C47 H47C 109.5 . . ?
C45 C48 H48A 109.5 . . ?
C45 C48 H48B 109.5 . . ?
H48A C48 H48B 109.5 . . ?
C45 C48 H48C 109.5 . . ?
H48A C48 H48C 109.5 . . ?
H48B C48 H48C 109.5 . . ?

loop_
_geom_bond_atom_site_label_1
_geom_bond_atom_site_label_2
_geom_bond_distance
_geom_bond_site_symmetry_2
_geom_bond_publ_flag
P1 C4 1.8117(15) . ?
P1 C31 1.8738(15) . ?
P1 H1A 1.28(3) . ?
P1 H1B 1.28(4) . ?
N1 C1 1.3913(17) . ?
N1 C2 1.4134(19) . ?
N1 C7 1.4354(17) . ?
N2 C1 1.3981(17) . ?
N2 C3 1.4088(19) . ?
N2 C19 1.4324(17) . ?
C1 C4 1.366(2) . ?
C2 C3 1.339(2) . ?
C2 C5 1.488(2) . ?
C3 C6 1.492(2) . ?
C4 H4 0.9500 . ?
C5 H5A 0.9800 . ?
C5 H5B 0.9800 . ?
C5 H5C 0.9800 . ?
C6 H6A 0.9800 . ?
C6 H6B 0.9800 . ?
C6 H6C 0.9800 . ?
C7 C12 1.402(2) . ?
C7 C8 1.403(2) . ?
C8 C9 1.396(2) . ?
C8 C13 1.513(2) . ?
C9 C10 1.377(3) . ?
C9 H9 0.9500 . ?
C10 C11 1.378(3) . ?
C10 H10 0.9500 . ?
C11 C12 1.395(2) . ?
C11 H11 0.9500 . ?
C12 C16 1.518(2) . ?
C13 C14 1.532(3) . ?
C13 C15 1.535(3) . ?
C13 H13 1.0000 . ?
C14 H14A 0.9800 . ?
C14 H14B 0.9800 . ?
C14 H14C 0.9800 . ?
C15 H15A 0.9800 . ?
C15 H15B 0.9800 . ?
C15 H15C 0.9800 . ?
C16 C17 1.531(3) . ?
C16 C18 1.531(2) . ?
C16 H16 1.0000 . ?
C17 H17A 0.9800 . ?
C17 H17B 0.9800 . ?
C17 H17C 0.9800 . ?
C18 H18A 0.9800 . ?
C18 H18B 0.9800 . ?
C18 H18C 0.9800 . ?
C19 C24 1.398(2) . ?
C19 C20 1.405(2) . ?
C20 C21 1.396(2) . ?
C20 C25A 1.514(8) . ?
C20 C25B 1.574(17) . ?
C21 C22 1.379(3) . ?
C21 H21 0.9500 . ?
C22 C23 1.377(2) . ?
C22 H22 0.9500 . ?
C23 C24 1.392(2) . ?
C23 H23 0.9500 . ?
C24 C28 1.517(2) . ?
C25A C26A 1.544(13) . ?
C25A C27A 1.546(9) . ?
C25A H25A 1.0000 . ?
C26A H26A 0.9800 . ?
C26A H26B 0.9800 . ?
C26A H26C 0.9800 . ?
C27A H27A 0.9800 . ?
C27A H27B 0.9800 . ?
C27A H27C 0.9800 . ?
C25B C27B 1.45(3) . ?
C25B C26B 1.45(3) . ?
C25B H25B 1.0000 . ?
C26B H26D 0.9800 . ?
C26B H26E 0.9800 . ?
C26B H26F 0.9800 . ?
C27B H27D 0.9800 . ?
C27B H27E 0.9800 . ?
C27B H27F 0.9800 . ?
C28 C30 1.516(3) . ?
C28 C29 1.554(3) . ?
C28 H28 1.0000 . ?
C29 H29A 0.9800 . ?
C29 H29B 0.9800 . ?
C29 H29C 0.9800 . ?
C30 H30A 0.9800 . ?
C30 H30B 0.9800 . ?
C30 H30C 0.9800 . ?
C31 C36 1.430(2) . ?
C31 C32 1.439(2) . ?
C32 C33 1.393(2) . ?
C32 C37 1.550(2) . ?
C33 C34 1.386(2) . ?
C33 H33 0.9500 . ?
C34 C35 1.379(2) . ?
C34 C41 1.530(2) . ?
C35 C36 1.401(2) . ?
C35 H35 0.9500 . ?
C36 C45 1.554(2) . ?
C37 C40 1.532(2) . ?
C37 C39 1.541(2) . ?
C37 C38 1.543(3) . ?
C38 H38A 0.9800 . ?
C38 H38B 0.9800 . ?
C38 H38C 0.9800 . ?
C39 H39A 0.9800 . ?
C39 H39B 0.9800 . ?
C39 H39C 0.9800 . ?
C40 H40A 0.9800 . ?
C40 H40B 0.9800 . ?
C40 H40C 0.9800 . ?
C41 C44 1.513(3) . ?
C41 C42 1.534(3) . ?
C41 C43 1.544(3) . ?
C42 H42A 0.9800 . ?
C42 H42B 0.9800 . ?
C42 H42C 0.9800 . ?
C43 H43A 0.9800 . ?
C43 H43B 0.9800 . ?
C43 H43C 0.9800 . ?
C44 H44A 0.9800 . ?
C44 H44B 0.9800 . ?
C44 H44C 0.9800 . ?
C45 C47 1.539(2) . ?
C45 C46 1.540(2) . ?
C45 C48 1.543(2) . ?
C46 H46A 0.9800 . ?
C46 H46B 0.9800 . ?
C46 H46C 0.9800 . ?
C47 H47A 0.9800 . ?
C47 H47B 0.9800 . ?
C47 H47C 0.9800 . ?
C48 H48A 0.9800 . ?
C48 H48B 0.9800 . ?
C48 H48C 0.9800 . ?

loop_
_geom_torsion_atom_site_label_1
_geom_torsion_atom_site_label_2
_geom_torsion_atom_site_label_3
_geom_torsion_atom_site_label_4
_geom_torsion
_geom_torsion_site_symmetry_1
_geom_torsion_site_symmetry_2
_geom_torsion_site_symmetry_3
_geom_torsion_site_symmetry_4
_geom_torsion_publ_flag
C2 N1 C1 C4 178.78(16) . . . . ?
C7 N1 C1 C4 -2.6(2) . . . . ?
C2 N1 C1 N2 -2.13(16) . . . . ?
C7 N1 C1 N2 176.52(13) . . . . ?
C3 N2 C1 C4 -179.08(15) . . . . ?
C19 N2 C1 C4 -9.4(2) . . . . ?
C3 N2 C1 N1 1.77(15) . . . . ?
C19 N2 C1 N1 171.42(13) . . . . ?
C1 N1 C2 C3 1.75(18) . . . . ?
C7 N1 C2 C3 -176.93(14) . . . . ?
C1 N1 C2 C5 -178.43(15) . . . . ?
C7 N1 C2 C5 2.9(2) . . . . ?
N1 C2 C3 N2 -0.57(18) . . . . ?
C5 C2 C3 N2 179.63(18) . . . . ?
N1 C2 C3 C6 176.67(16) . . . . ?
C5 C2 C3 C6 -3.1(3) . . . . ?
C1 N2 C3 C2 -0.78(17) . . . . ?
C19 N2 C3 C2 -170.36(14) . . . . ?
C1 N2 C3 C6 -178.30(14) . . . . ?
C19 N2 C3 C6 12.1(2) . . . . ?
N1 C1 C4 P1 -4.3(2) . . . . ?
N2 C1 C4 P1 176.76(11) . . . . ?
C31 P1 C4 C1 179.91(14) . . . . ?
C1 N1 C7 C12 -80.58(19) . . . . ?
C2 N1 C7 C12 97.89(17) . . . . ?
C1 N1 C7 C8 100.21(17) . . . . ?
C2 N1 C7 C8 -81.31(19) . . . . ?
C12 C7 C8 C9 2.9(2) . . . . ?
N1 C7 C8 C9 -177.90(14) . . . . ?
C12 C7 C8 C13 -177.84(15) . . . . ?
N1 C7 C8 C13 1.3(2) . . . . ?
C7 C8 C9 C10 -0.3(3) . . . . ?
C13 C8 C9 C10 -179.52(17) . . . . ?
C8 C9 C10 C11 -2.2(3) . . . . ?
C9 C10 C11 C12 2.1(3) . . . . ?
C10 C11 C12 C7 0.5(2) . . . . ?
C10 C11 C12 C16 179.68(15) . . . . ?
C8 C7 C12 C11 -3.0(2) . . . . ?
N1 C7 C12 C11 177.80(13) . . . . ?
C8 C7 C12 C16 177.78(14) . . . . ?
N1 C7 C12 C16 -1.4(2) . . . . ?
C9 C8 C13 C14 69.1(2) . . . . ?
C7 C8 C13 C14 -110.07(19) . . . . ?
C9 C8 C13 C15 -53.1(2) . . . . ?
C7 C8 C13 C15 127.67(18) . . . . ?
C11 C12 C16 C17 103.83(18) . . . . ?
C7 C12 C16 C17 -77.01(19) . . . . ?
C11 C12 C16 C18 -18.6(2) . . . . ?
C7 C12 C16 C18 160.55(15) . . . . ?
C1 N2 C19 C24 84.35(18) . . . . ?
C3 N2 C19 C24 -107.44(17) . . . . ?
C1 N2 C19 C20 -97.47(17) . . . . ?
C3 N2 C19 C20 70.7(2) . . . . ?
C24 C19 C20 C21 -0.3(2) . . . . ?
N2 C19 C20 C21 -178.42(14) . . . . ?
C24 C19 C20 C25A 177.6(4) . . . . ?
N2 C19 C20 C25A -0.5(4) . . . . ?
C24 C19 C20 C25B -163.3(14) . . . . ?
N2 C19 C20 C25B 18.6(14) . . . . ?
C19 C20 C21 C22 -1.0(3) . . . . ?
C25A C20 C21 C22 -178.9(4) . . . . ?
C25B C20 C21 C22 163.8(13) . . . . ?
C20 C21 C22 C23 1.0(3) . . . . ?
C21 C22 C23 C24 0.5(3) . . . . ?
C22 C23 C24 C19 -1.8(2) . . . . ?
C22 C23 C24 C28 175.06(16) . . . . ?
C20 C19 C24 C23 1.7(2) . . . . ?
N2 C19 C24 C23 179.79(13) . . . . ?
C20 C19 C24 C28 -175.10(16) . . . . ?
N2 C19 C24 C28 3.0(2) . . . . ?
C21 C20 C25A C26A -70.2(8) . . . . ?
C19 C20 C25A C26A 112.0(6) . . . . ?
C21 C20 C25A C27A 48.5(9) . . . . ?
C19 C20 C25A C27A -129.3(6) . . . . ?
C21 C20 C25B C27B 79(2) . . . . ?
C19 C20 C25B C27B -117.2(14) . . . . ?
C21 C20 C25B C26B -50(2) . . . . ?
C19 C20 C25B C26B 113.4(16) . . . . ?
C23 C24 C28 C30 46.1(2) . . . . ?
C19 C24 C28 C30 -137.20(17) . . . . ?
C23 C24 C28 C29 -73.1(2) . . . . ?
C19 C24 C28 C29 103.66(19) . . . . ?
C4 P1 C31 C36 -92.68(12) . . . . ?
C4 P1 C31 C32 88.42(12) . . . . ?
C36 C31 C32 C33 8.3(2) . . . . ?
P1 C31 C32 C33 -172.74(11) . . . . ?
C36 C31 C32 C37 -168.87(13) . . . . ?
P1 C31 C32 C37 10.1(2) . . . . ?
C31 C32 C33 C34 -2.5(2) . . . . ?
C37 C32 C33 C34 174.94(14) . . . . ?
C32 C33 C34 C35 -3.5(2) . . . . ?
C32 C33 C34 C41 -178.94(14) . . . . ?
C33 C34 C35 C36 3.5(2) . . . . ?
C41 C34 C35 C36 178.87(14) . . . . ?
C34 C35 C36 C31 2.4(2) . . . . ?
C34 C35 C36 C45 -175.40(13) . . . . ?
C32 C31 C36 C35 -8.27(19) . . . . ?
P1 C31 C36 C35 172.80(10) . . . . ?
C32 C31 C36 C45 169.28(13) . . . . ?
P1 C31 C36 C45 -9.65(19) . . . . ?
C33 C32 C37 C40 115.61(16) . . . . ?
C31 C32 C37 C40 -67.14(19) . . . . ?
C33 C32 C37 C39 -119.17(16) . . . . ?
C31 C32 C37 C39 58.1(2) . . . . ?
C33 C32 C37 C38 -2.0(2) . . . . ?
C31 C32 C37 C38 175.22(15) . . . . ?
C35 C34 C41 C44 11.3(2) . . . . ?
C33 C34 C41 C44 -173.51(16) . . . . ?
C35 C34 C41 C42 132.19(18) . . . . ?
C33 C34 C41 C42 -52.6(2) . . . . ?
C35 C34 C41 C43 -108.99(19) . . . . ?
C33 C34 C41 C43 66.2(2) . . . . ?
C35 C36 C45 C47 -114.52(15) . . . . ?
C31 C36 C45 C47 67.85(19) . . . . ?
C35 C36 C45 C46 2.83(19) . . . . ?
C31 C36 C45 C46 -174.80(15) . . . . ?
C35 C36 C45 C48 118.82(15) . . . . ?
C31 C36 C45 C48 -58.81(19) . . . . ?
